data_2241654
loop_
_publ_author_name
'Kerr, Jamie R.'
'Trembleau, Laurent'
'Storey, John M. D.'
'Wardell, James L.'
'Harrison, William T. A.'

_publ_section_title
;
 Different N---H&#x00B7;&#x00B7;&#x00B7;\p interactions in two indole
 derivatives
;
_journal_coeditor_code PK2578
_journal_issue 5
_journal_name_full 'Acta Crystallographica Section E'
_journal_page_first 699
_journal_page_last 703
_journal_paper_doi 10.1107/S2056989016006162
_journal_volume 72
_journal_year 2016
_chemical_formula_iupac 'C23 H20 N2 O3'
_chemical_formula_moiety 'C23 H20 N2 O3'
_chemical_formula_sum 'C23 H20 N2 O3'
_chemical_formula_weight 372.41
_chemical_name_systematic
;
2-(4-Methoxyphenyl)-3-(2-nitro-1-phenylethyl)-1<i>H</i>-indole
;
_space_group_crystal_system triclinic
_space_group_IT_number 2
_space_group_name_Hall '-P 1'
_space_group_name_H-M_alt 'P -1'
_symmetry_space_group_name_Hall '-P 1'
_symmetry_space_group_name_H-M 'P -1'
_atom_sites_solution_hydrogens mixed
_atom_sites_solution_primary direct
_atom_sites_solution_secondary difmap
_audit_creation_method SHELXL-2014/7
_cell_angle_alpha 98.563(4)
_cell_angle_beta 93.416(4)
_cell_angle_gamma 98.354(4)
_cell_formula_units_Z 4
_cell_length_a 9.2014(5)
_cell_length_b 9.4543(7)
_cell_length_c 21.6201(14)
_cell_measurement_reflns_used 22268
_cell_measurement_temperature 100(2)
_cell_measurement_theta_max 27.5
_cell_measurement_theta_min 2.2
_cell_volume 1833.7(2)
_computing_cell_refinement
;
CrystalClear (Rigaku, 2012)
;
_computing_data_collection
;
CrystalClear (Rigaku, 2012)
;
_computing_data_reduction
;
CrystalClear (Rigaku, 2012)
;
_computing_molecular_graphics
;
ORTEP-3 for Windows (Farrugia, 2012)
;
_computing_publication_material
;
publCIF (Westrip, 2010)
;
_computing_structure_refinement
;
SHELXL2014 (Sheldrick, 2015)
;
_computing_structure_solution
;
SHELXS97 (Sheldrick, 2008)
;
_diffrn_ambient_temperature 100(2)
_diffrn_measured_fraction_theta_full 0.997
_diffrn_measured_fraction_theta_max 0.940
_diffrn_measurement_device_type 'Rigaku Mercury CCD'
_diffrn_measurement_method \w
_diffrn_radiation_type MoK\a
_diffrn_radiation_wavelength 0.71073
_diffrn_reflns_av_R_equivalents 0.0375
_diffrn_reflns_limit_h_max 11
_diffrn_reflns_limit_h_min -11
_diffrn_reflns_limit_k_max 12
_diffrn_reflns_limit_k_min -12
_diffrn_reflns_limit_l_max 28
_diffrn_reflns_limit_l_min -28
_diffrn_reflns_number 24774
_diffrn_reflns_theta_full 25.242
_diffrn_reflns_theta_max 28.345
_diffrn_reflns_theta_min 2.205
_exptl_absorpt_coefficient_mu 0.090
_exptl_absorpt_correction_type none
_exptl_crystal_colour colourless
_exptl_crystal_density_diffrn 1.349
_exptl_crystal_description plate
_exptl_crystal_F_000 784
_exptl_crystal_size_max 0.100
_exptl_crystal_size_mid 0.060
_exptl_crystal_size_min 0.060
_refine_diff_density_max 0.615
_refine_diff_density_min -0.307
_refine_ls_extinction_method none
_refine_ls_goodness_of_fit_ref 1.028
_refine_ls_hydrogen_treatment mixed
_refine_ls_matrix_type full
_refine_ls_number_parameters 513
_refine_ls_number_reflns 8621
_refine_ls_number_restraints 0
_refine_ls_restrained_S_all 1.028
_refine_ls_R_factor_all 0.0620
_refine_ls_R_factor_gt 0.0457
_refine_ls_shift/su_max 0.000
_refine_ls_shift/su_mean 0.000
_refine_ls_structure_factor_coef Fsqd
_refine_ls_weighting_details 'w=1/[\s^2^(Fo^2^)+(0.0548P)^2^+0.8021P] where P=(Fo^2^+2Fc^2^)/3'
_refine_ls_weighting_scheme calc
_refine_ls_wR_factor_gt 0.1146
_refine_ls_wR_factor_ref 0.1235
_reflns_number_gt 6769
_reflns_number_total 8621
_reflns_threshold_expression 'I > 2\s(I)'
_cod_data_source_file pk2578sup1.cif
_cod_data_source_block II
_cod_database_code 2241654
_shelx_space_group_comment
;
The symmetry employed for this shelxl refinement is uniquely defined
by the following loop, which should always be used as a source of
symmetry information in preference to the above space-group names.
They are only intended as comments.
;

loop_
_space_group_symop_operation_xyz
'x, y, z'
'-x, -y, -z'

loop_
_atom_site_type_symbol
_atom_site_label
_atom_site_fract_x
_atom_site_fract_y
_atom_site_fract_z
_atom_site_U_iso_or_equiv
_atom_site_adp_type
_atom_site_calc_flag
_atom_site_occupancy
C C1 0.49618(16) 0.34164(15) 0.06414(6) 0.0170(3) Uani d 1
C C2 0.38705(17) 0.42054(15) 0.08413(7) 0.0189(3) Uani d 1
H H2A 0.3201 0.4495 0.0551 0.023 Uiso calc 1
C C3 0.38042(17) 0.45411(16) 0.14638(7) 0.0213(3) Uani d 1
H H3A 0.3087 0.5094 0.1624 0.026 Uiso calc 1
C C4 0.47956(18) 0.40736(16) 0.18735(7) 0.0222(3) Uani d 1
H H4 0.4737 0.4329 0.2312 0.027 Uiso calc 1
C C5 0.58536(17) 0.32607(16) 0.16733(7) 0.0199(3) Uani d 1
H H5 0.6497 0.2950 0.1968 0.024 Uiso calc 1
C C6 0.59606(16) 0.29082(15) 0.10432(7) 0.0171(3) Uani d 1
C C7 0.68766(16) 0.21018(15) 0.06651(7) 0.0177(3) Uani d 1
C C8 0.64249(16) 0.21756(15) 0.00713(7) 0.0173(3) Uani d 1
C C9 0.81582(17) 0.13561(16) 0.08290(7) 0.0217(3) Uani d 1
H H9 0.8720 0.1249 0.0447 0.026 Uiso calc 1
C C10 0.92103(18) 0.22377(17) 0.13441(8) 0.0245(3) Uani d 1
H H10A 1.0027 0.1698 0.1428 0.029 Uiso calc 1
H H10B 0.8695 0.2389 0.1732 0.029 Uiso calc 1
C C11 0.77242(16) -0.01722(16) 0.09801(7) 0.0188(3) Uani d 1
C C12 0.84562(17) -0.12686(16) 0.07252(7) 0.0217(3) Uani d 1
H H12 0.9215 -0.1060 0.0458 0.026 Uiso calc 1
C C13 0.81037(18) -0.26753(17) 0.08526(8) 0.0254(3) Uani d 1
H H13 0.8620 -0.3414 0.0672 0.030 Uiso calc 1
C C14 0.70126(18) -0.29942(17) 0.12382(7) 0.0244(3) Uani d 1
H H14 0.6775 -0.3949 0.1329 0.029 Uiso calc 1
C C15 0.62638(18) -0.19130(17) 0.14925(7) 0.0243(3) Uani d 1
H H15 0.5502 -0.2127 0.1758 0.029 Uiso calc 1
C C16 0.66181(17) -0.05090(16) 0.13627(7) 0.0214(3) Uani d 1
H H16 0.6092 0.0225 0.1540 0.026 Uiso calc 1
C C17 0.70037(16) 0.15610(15) -0.04944(7) 0.0180(3) Uani d 1
C C18 0.77075(17) 0.24493(16) -0.08755(7) 0.0212(3) Uani d 1
H H18 0.7800 0.3471 -0.0764 0.025 Uiso calc 1
C C19 0.82656(17) 0.18773(16) -0.14060(7) 0.0214(3) Uani d 1
H H19 0.8735 0.2487 -0.1671 0.026 Uiso calc 1
C C20 0.81369(16) 0.03855(16) -0.15535(7) 0.0190(3) Uani d 1
C C21 0.74181(17) -0.05225(16) -0.11828(7) 0.0207(3) Uani d 1
H H21 0.7316 -0.1544 -0.1297 0.025 Uiso calc 1
C C22 0.68649(17) 0.00643(16) -0.06567(7) 0.0204(3) Uani d 1
H H22 0.6379 -0.0547 -0.0396 0.025 Uiso calc 1
C C23 0.9661(2) 0.06002(19) -0.23777(7) 0.0297(4) Uani d 1
H H23A 1.0146 -0.0009 -0.2682 0.045 Uiso calc 1
H H23B 1.0409 0.1233 -0.2079 0.045 Uiso calc 1
H H23C 0.9083 0.1192 -0.2599 0.045 Uiso calc 1
N N1 0.52777(14) 0.29681(13) 0.00553(6) 0.0173(2) Uani d 1
H H1 0.471(2) 0.3091(19) -0.0271(9) 0.021 Uiso d 1
N N2 0.98391(15) 0.36924(15) 0.11821(7) 0.0272(3) Uani d 1
O O1 1.01892(15) 0.37644(15) 0.06681(6) 0.0391(3) Uani d 1
O O2 1.00019(16) 0.47097(14) 0.15869(7) 0.0418(3) Uani d 1
O O3 0.87109(12) -0.02940(12) -0.20477(5) 0.0229(2) Uani d 1
C C24 1.07078(17) 0.27498(15) 0.60018(7) 0.0186(3) Uani d 1
C C25 1.19481(18) 0.23268(16) 0.62786(7) 0.0222(3) Uani d 1
H H25 1.2510 0.1700 0.6046 0.027 Uiso calc 1
C C26 1.23137(18) 0.28475(17) 0.68904(7) 0.0245(3) Uani d 1
H H26 1.3142 0.2580 0.7102 0.029 Uiso calc 1
C C27 1.14771(19) 0.37763(17) 0.72123(7) 0.0252(3) Uani d 1
H H27 1.1756 0.4136 0.7643 0.030 Uiso calc 1
C C28 1.02574(18) 0.42001(17) 0.69332(7) 0.0224(3) Uani d 1
H H28 0.9715 0.4842 0.7169 0.027 Uiso calc 1
C C29 0.98380(16) 0.36824(15) 0.63114(7) 0.0182(3) Uani d 1
C C30 0.86833(17) 0.38853(16) 0.58743(7) 0.0184(3) Uani d 1
C C31 0.88891(16) 0.30774(15) 0.53304(6) 0.0178(3) Uani d 1
C C32 0.73865(18) 0.46891(17) 0.59473(7) 0.0222(3) Uani d 1
H H32 0.6627 0.4216 0.5600 0.027 Uiso calc 1
C C33 0.6680(2) 0.45620(18) 0.65431(8) 0.0279(4) Uani d 1
H H33A 0.5817 0.5077 0.6551 0.033 Uiso calc 1
H H33B 0.7389 0.5043 0.6901 0.033 Uiso calc 1
C C34 0.76883(17) 0.62946(16) 0.58830(7) 0.0203(3) Uani d 1
C C35 0.89706(19) 0.72001(17) 0.61460(7) 0.0241(3) Uani d 1
H H35 0.9719 0.6818 0.6360 0.029 Uiso calc 1
C C36 0.9164(2) 0.86699(18) 0.60972(7) 0.0272(4) Uani d 1
H H36 1.0045 0.9280 0.6278 0.033 Uiso calc 1
C C37 0.8086(2) 0.92481(18) 0.57886(8) 0.0296(4) Uani d 1
H H37 0.8214 1.0254 0.5767 0.035 Uiso calc 1
C C38 0.6826(2) 0.83509(19) 0.55131(8) 0.0297(4) Uani d 1
H H38 0.6091 0.8733 0.5291 0.036 Uiso calc 1
C C39 0.66297(18) 0.68832(18) 0.55610(7) 0.0252(3) Uani d 1
H H39 0.5757 0.6273 0.5370 0.030 Uiso calc 1
C C40 0.80143(17) 0.28679(16) 0.47391(7) 0.0186(3) Uani d 1
C C41 0.78144(17) 0.40508(16) 0.44448(7) 0.0204(3) Uani d 1
H H41 0.8257 0.4998 0.4637 0.024 Uiso calc 1
C C42 0.69952(17) 0.38631(17) 0.38876(7) 0.0216(3) Uani d 1
H H42 0.6880 0.4669 0.3684 0.026 Uiso calc 1
C C43 0.63290(17) 0.24818(17) 0.36192(7) 0.0213(3) Uani d 1
C C44 0.65272(18) 0.12873(17) 0.39006(7) 0.0231(3) Uani d 1
H H44 0.6082 0.0341 0.3709 0.028 Uiso calc 1
C C45 0.73698(18) 0.14931(16) 0.44560(7) 0.0219(3) Uani d 1
H H45 0.7516 0.0683 0.4651 0.026 Uiso calc 1
C C46 0.4670(2) 0.1044(2) 0.28258(8) 0.0346(4) Uani d 1
H H46A 0.4059 0.1135 0.2451 0.052 Uiso calc 1
H H46B 0.4035 0.0696 0.3138 0.052 Uiso calc 1
H H46C 0.5345 0.0355 0.2712 0.052 Uiso calc 1
N N3 1.01008(14) 0.23898(13) 0.54058(6) 0.0186(3) Uani d 1
H H3 1.050(2) 0.193(2) 0.5094(9) 0.022 Uiso d 1
N N4 0.61859(17) 0.30122(17) 0.66247(8) 0.0351(4) Uani d 1
O O4 0.55989(17) 0.21888(16) 0.61780(8) 0.0474(4) Uani d 1
O O5 0.6370(2) 0.26938(18) 0.71306(8) 0.0575(4) Uani d 1
O O6 0.54974(13) 0.24217(13) 0.30834(5) 0.0278(3) Uani d 1

loop_
_atom_site_aniso_label
_atom_site_aniso_U_11
_atom_site_aniso_U_22
_atom_site_aniso_U_33
_atom_site_aniso_U_12
_atom_site_aniso_U_13
_atom_site_aniso_U_23
C1 0.0182(7) 0.0134(6) 0.0185(6) -0.0002(5) -0.0014(5) 0.0033(5)
C2 0.0184(7) 0.0157(7) 0.0230(7) 0.0027(6) -0.0002(6) 0.0054(5)
C3 0.0219(8) 0.0159(7) 0.0263(7) 0.0025(6) 0.0044(6) 0.0034(6)
C4 0.0270(8) 0.0195(7) 0.0189(7) 0.0001(6) 0.0012(6) 0.0029(5)
C5 0.0226(8) 0.0170(7) 0.0197(7) 0.0002(6) -0.0027(6) 0.0056(5)
C6 0.0180(7) 0.0117(6) 0.0209(7) -0.0004(5) -0.0022(5) 0.0045(5)
C7 0.0164(7) 0.0136(6) 0.0231(7) 0.0004(5) -0.0009(5) 0.0053(5)
C8 0.0157(7) 0.0131(6) 0.0229(7) 0.0013(5) 0.0004(5) 0.0041(5)
C9 0.0194(8) 0.0192(7) 0.0276(8) 0.0037(6) -0.0007(6) 0.0078(6)
C10 0.0229(8) 0.0216(8) 0.0295(8) 0.0031(6) -0.0026(6) 0.0082(6)
C11 0.0180(7) 0.0173(7) 0.0208(7) 0.0020(6) -0.0053(5) 0.0059(5)
C12 0.0199(8) 0.0226(7) 0.0228(7) 0.0048(6) -0.0024(6) 0.0043(6)
C13 0.0255(9) 0.0196(7) 0.0296(8) 0.0062(6) -0.0080(6) 0.0006(6)
C14 0.0272(9) 0.0171(7) 0.0270(8) -0.0014(6) -0.0116(6) 0.0074(6)
C15 0.0236(8) 0.0250(8) 0.0233(7) -0.0018(6) -0.0039(6) 0.0084(6)
C16 0.0205(8) 0.0202(7) 0.0234(7) 0.0048(6) -0.0029(6) 0.0036(6)
C17 0.0159(7) 0.0179(7) 0.0200(7) 0.0030(6) -0.0021(5) 0.0037(5)
C18 0.0227(8) 0.0162(7) 0.0260(7) 0.0057(6) 0.0007(6) 0.0053(6)
C19 0.0217(8) 0.0198(7) 0.0244(7) 0.0038(6) 0.0022(6) 0.0083(6)
C20 0.0156(7) 0.0234(7) 0.0179(7) 0.0043(6) -0.0022(5) 0.0028(5)
C21 0.0205(8) 0.0157(7) 0.0244(7) 0.0007(6) -0.0011(6) 0.0012(5)
C22 0.0198(8) 0.0185(7) 0.0223(7) 0.0000(6) 0.0003(6) 0.0045(5)
C23 0.0347(10) 0.0337(9) 0.0195(7) -0.0004(7) 0.0050(7) 0.0048(6)
N1 0.0175(6) 0.0176(6) 0.0174(6) 0.0048(5) -0.0016(5) 0.0041(4)
N2 0.0180(7) 0.0245(7) 0.0394(8) 0.0016(5) -0.0014(6) 0.0094(6)
O1 0.0357(8) 0.0405(8) 0.0374(7) -0.0061(6) 0.0004(6) 0.0074(6)
O2 0.0470(9) 0.0270(7) 0.0482(8) 0.0013(6) 0.0062(7) -0.0006(6)
O3 0.0264(6) 0.0230(5) 0.0185(5) 0.0029(5) 0.0020(4) 0.0021(4)
C24 0.0212(8) 0.0158(7) 0.0178(6) -0.0010(6) -0.0010(5) 0.0048(5)
C25 0.0234(8) 0.0185(7) 0.0247(7) 0.0028(6) -0.0012(6) 0.0055(6)
C26 0.0231(8) 0.0250(8) 0.0252(8) 0.0001(6) -0.0065(6) 0.0105(6)
C27 0.0299(9) 0.0271(8) 0.0168(7) -0.0023(7) -0.0030(6) 0.0062(6)
C28 0.0258(8) 0.0230(7) 0.0173(7) 0.0004(6) 0.0010(6) 0.0038(5)
C29 0.0195(7) 0.0179(7) 0.0172(6) 0.0004(6) 0.0002(5) 0.0056(5)
C30 0.0189(7) 0.0183(7) 0.0179(6) 0.0007(6) 0.0005(5) 0.0048(5)
C31 0.0191(7) 0.0163(7) 0.0180(7) 0.0001(6) -0.0011(5) 0.0057(5)
C32 0.0220(8) 0.0213(7) 0.0237(7) 0.0026(6) 0.0020(6) 0.0055(6)
C33 0.0297(9) 0.0270(8) 0.0284(8) 0.0050(7) 0.0059(7) 0.0073(6)
C34 0.0227(8) 0.0210(7) 0.0184(7) 0.0051(6) 0.0055(6) 0.0042(5)
C35 0.0278(9) 0.0262(8) 0.0183(7) 0.0036(7) 0.0014(6) 0.0040(6)
C36 0.0349(10) 0.0245(8) 0.0197(7) -0.0024(7) 0.0072(6) 0.0002(6)
C37 0.0421(11) 0.0208(8) 0.0288(8) 0.0062(7) 0.0147(7) 0.0077(6)
C38 0.0317(9) 0.0304(9) 0.0329(9) 0.0118(7) 0.0099(7) 0.0149(7)
C39 0.0235(8) 0.0276(8) 0.0262(8) 0.0049(7) 0.0043(6) 0.0079(6)
C40 0.0181(7) 0.0210(7) 0.0164(6) 0.0013(6) -0.0002(5) 0.0049(5)
C41 0.0214(8) 0.0192(7) 0.0195(7) -0.0007(6) -0.0001(6) 0.0044(5)
C42 0.0225(8) 0.0228(7) 0.0204(7) 0.0017(6) -0.0011(6) 0.0092(6)
C43 0.0199(8) 0.0271(8) 0.0162(6) 0.0008(6) -0.0024(5) 0.0056(6)
C44 0.0261(8) 0.0209(7) 0.0204(7) 0.0001(6) -0.0026(6) 0.0027(6)
C45 0.0258(8) 0.0200(7) 0.0197(7) 0.0024(6) -0.0023(6) 0.0059(6)
C46 0.0381(11) 0.0361(10) 0.0236(8) -0.0102(8) -0.0110(7) 0.0062(7)
N3 0.0206(7) 0.0196(6) 0.0152(6) 0.0030(5) -0.0014(5) 0.0028(5)
N4 0.0287(8) 0.0320(8) 0.0469(9) 0.0046(7) 0.0123(7) 0.0104(7)
O4 0.0411(8) 0.0394(8) 0.0608(10) -0.0023(7) 0.0144(7) 0.0094(7)
O5 0.0674(11) 0.0575(10) 0.0579(10) 0.0112(8) 0.0167(8) 0.0370(8)
O6 0.0310(7) 0.0303(6) 0.0194(5) -0.0034(5) -0.0103(5) 0.0078(4)

loop_
_atom_type_symbol
_atom_type_description
_atom_type_scat_dispersion_real
_atom_type_scat_dispersion_imag
_atom_type_scat_source
C C 0.0033 0.0016 'International Tables Vol C Tables 4.2.6.8 and 6.1.1.4'
H H 0.0000 0.0000 'International Tables Vol C Tables 4.2.6.8 and 6.1.1.4'
N N 0.0061 0.0033 'International Tables Vol C Tables 4.2.6.8 and 6.1.1.4'
O O 0.0106 0.0060 'International Tables Vol C Tables 4.2.6.8 and 6.1.1.4'

loop_
_geom_angle_atom_site_label_1
_geom_angle_atom_site_label_2
_geom_angle_atom_site_label_3
_geom_angle
N1 C1 C2 128.86(14)
N1 C1 C6 106.46(13)
C2 C1 C6 124.68(13)
C3 C2 C1 116.96(14)
C3 C2 H2A 121.5
C1 C2 H2A 121.5
C2 C3 C4 119.63(14)
C2 C3 H3A 120.2
C4 C3 H3A 120.2
C5 C4 C3 123.24(14)
C5 C4 H4 118.4
C3 C4 H4 118.4
C6 C5 C4 118.74(14)
C6 C5 H5 120.6
C4 C5 H5 120.6
C5 C6 C1 116.72(14)
C5 C6 C7 134.97(14)
C1 C6 C7 108.31(12)
C8 C7 C6 105.06(13)
C8 C7 C9 122.53(13)
C6 C7 C9 132.32(13)
C7 C8 N1 110.65(13)
C7 C8 C17 127.68(14)
N1 C8 C17 121.66(13)
C10 C9 C7 112.94(13)
C10 C9 C11 109.64(12)
C7 C9 C11 114.72(12)
C10 C9 H9 106.3
C7 C9 H9 106.3
C11 C9 H9 106.3
C9 C10 N2 112.11(13)
C9 C10 H10A 109.2
N2 C10 H10A 109.2
C9 C10 H10B 109.2
N2 C10 H10B 109.2
H10A C10 H10B 107.9
C16 C11 C12 118.10(14)
C16 C11 C9 122.57(13)
C12 C11 C9 119.33(14)
C11 C12 C13 121.32(15)
C11 C12 H12 119.3
C13 C12 H12 119.3
C14 C13 C12 120.07(15)
C14 C13 H13 120.0
C12 C13 H13 120.0
C13 C14 C15 119.29(14)
C13 C14 H14 120.4
C15 C14 H14 120.4
C14 C15 C16 120.43(15)
C14 C15 H15 119.8
C16 C15 H15 119.8
C11 C16 C15 120.79(14)
C11 C16 H16 119.6
C15 C16 H16 119.6
C18 C17 C22 119.76(13)
C18 C17 C8 120.44(13)
C22 C17 C8 119.80(13)
C19 C18 C17 120.71(14)
C19 C18 H18 119.6
C17 C18 H18 119.6
C18 C19 C20 118.60(14)
C18 C19 H19 120.7
C20 C19 H19 120.7
O3 C20 C19 123.68(14)
O3 C20 C21 114.75(13)
C19 C20 C21 121.55(13)
C22 C21 C20 119.10(14)
C22 C21 H21 120.4
C20 C21 H21 120.4
C21 C22 C17 120.25(14)
C21 C22 H22 119.9
C17 C22 H22 119.9
O3 C23 H23A 109.5
O3 C23 H23B 109.5
H23A C23 H23B 109.5
O3 C23 H23C 109.5
H23A C23 H23C 109.5
H23B C23 H23C 109.5
C1 N1 C8 109.50(12)
C1 N1 H1 120.6(11)
C8 N1 H1 129.3(11)
O1 N2 O2 122.88(15)
O1 N2 C10 119.27(14)
O2 N2 C10 117.80(15)
C20 O3 C23 116.20(12)
N3 C24 C25 129.20(14)
N3 C24 C29 105.99(13)
C25 C24 C29 124.81(14)
C26 C25 C24 116.94(15)
C26 C25 H25 121.5
C24 C25 H25 121.5
C25 C26 C27 119.82(15)
C25 C26 H26 120.1
C27 C26 H26 120.1
C28 C27 C26 122.88(14)
C28 C27 H27 118.6
C26 C27 H27 118.6
C29 C28 C27 119.17(15)
C29 C28 H28 120.4
C27 C28 H28 120.4
C28 C29 C24 116.38(14)
C28 C29 C30 134.77(14)
C24 C29 C30 108.84(12)
C31 C30 C29 105.15(13)
C31 C30 C32 122.19(14)
C29 C30 C32 132.51(13)
C30 C31 N3 110.11(13)
C30 C31 C40 128.18(14)
N3 C31 C40 121.70(13)
C33 C32 C30 113.41(13)
C33 C32 C34 108.23(12)
C30 C32 C34 115.66(13)
C33 C32 H32 106.3
C30 C32 H32 106.3
C34 C32 H32 106.3
C32 C33 N4 113.00(14)
C32 C33 H33A 109.0
N4 C33 H33A 109.0
C32 C33 H33B 109.0
N4 C33 H33B 109.0
H33A C33 H33B 107.8
C35 C34 C39 118.41(14)
C35 C34 C32 122.49(14)
C39 C34 C32 119.08(14)
C34 C35 C36 120.23(16)
C34 C35 H35 119.9
C36 C35 H35 119.9
C37 C36 C35 120.76(16)
C37 C36 H36 119.6
C35 C36 H36 119.6
C38 C37 C36 119.40(15)
C38 C37 H37 120.3
C36 C37 H37 120.3
C37 C38 C39 119.95(16)
C37 C38 H38 120.0
C39 C38 H38 120.0
C34 C39 C38 121.22(16)
C34 C39 H39 119.4
C38 C39 H39 119.4
C45 C40 C41 119.30(14)
C45 C40 C31 120.40(13)
C41 C40 C31 120.31(13)
C42 C41 C40 120.70(14)
C42 C41 H41 119.7
C40 C41 H41 119.7
C41 C42 C43 119.13(14)
C41 C42 H42 120.4
C43 C42 H42 120.4
O6 C43 C42 114.42(13)
O6 C43 C44 124.49(14)
C42 C43 C44 121.09(14)
C45 C44 C43 118.99(14)
C45 C44 H44 120.5
C43 C44 H44 120.5
C44 C45 C40 120.77(14)
C44 C45 H45 119.6
C40 C45 H45 119.6
O6 C46 H46A 109.5
O6 C46 H46B 109.5
H46A C46 H46B 109.5
O6 C46 H46C 109.5
H46A C46 H46C 109.5
H46B C46 H46C 109.5
C24 N3 C31 109.90(12)
C24 N3 H3 125.5(12)
C31 N3 H3 123.7(12)
O5 N4 O4 123.94(18)
O5 N4 C33 118.26(17)
O4 N4 C33 117.78(16)
C43 O6 C46 116.24(13)

loop_
_geom_bond_atom_site_label_1
_geom_bond_atom_site_label_2
_geom_bond_distance
C1 N1 1.3377(18)
C1 C2 1.387(2)
C1 C6 1.410(2)
C2 C3 1.343(2)
C2 H2A 0.9500
C3 C4 1.396(2)
C3 H3A 0.9500
C4 C5 1.376(2)
C4 H4 0.9500
C5 C6 1.366(2)
C5 H5 0.9500
C6 C7 1.429(2)
C7 C8 1.341(2)
C7 C9 1.510(2)
C8 N1 1.3820(19)
C8 C17 1.440(2)
C9 C10 1.494(2)
C9 C11 1.530(2)
C9 H9 1.0000
C10 N2 1.512(2)
C10 H10A 0.9900
C10 H10B 0.9900
C11 C16 1.381(2)
C11 C12 1.382(2)
C12 C13 1.394(2)
C12 H12 0.9500
C13 C14 1.371(2)
C13 H13 0.9500
C14 C15 1.380(2)
C14 H14 0.9500
C15 C16 1.394(2)
C15 H15 0.9500
C16 H16 0.9500
C17 C18 1.384(2)
C17 C22 1.391(2)
C18 C19 1.356(2)
C18 H18 0.9500
C19 C20 1.385(2)
C19 H19 0.9500
C20 O3 1.3398(17)
C20 C21 1.386(2)
C21 C22 1.351(2)
C21 H21 0.9500
C22 H22 0.9500
C23 O3 1.4240(19)
C23 H23A 0.9800
C23 H23B 0.9800
C23 H23C 0.9800
N1 H1 0.886(19)
N2 O1 1.1841(19)
N2 O2 1.1856(19)
C24 N3 1.3478(18)
C24 C25 1.394(2)
C24 C29 1.400(2)
C25 C26 1.345(2)
C25 H25 0.9500
C26 C27 1.388(2)
C26 H26 0.9500
C27 C28 1.381(2)
C27 H27 0.9500
C28 C29 1.372(2)
C28 H28 0.9500
C29 C30 1.432(2)
C30 C31 1.343(2)
C30 C32 1.509(2)
C31 N3 1.3830(19)
C31 C40 1.441(2)
C32 C33 1.490(2)
C32 C34 1.531(2)
C32 H32 1.0000
C33 N4 1.509(2)
C33 H33A 0.9900
C33 H33B 0.9900
C34 C35 1.389(2)
C34 C39 1.391(2)
C35 C36 1.396(2)
C35 H35 0.9500
C36 C37 1.383(3)
C36 H36 0.9500
C37 C38 1.379(3)
C37 H37 0.9500
C38 C39 1.393(2)
C38 H38 0.9500
C39 H39 0.9500
C40 C45 1.383(2)
C40 C41 1.395(2)
C41 C42 1.357(2)
C41 H41 0.9500
C42 C43 1.385(2)
C42 H42 0.9500
C43 O6 1.3389(17)
C43 C44 1.389(2)
C44 C45 1.363(2)
C44 H44 0.9500
C45 H45 0.9500
C46 O6 1.425(2)
C46 H46A 0.9800
C46 H46B 0.9800
C46 H46C 0.9800
N3 H3 0.875(18)
N4 O5 1.186(2)
N4 O4 1.193(2)

loop_
_geom_hbond_atom_site_label_D
_geom_hbond_atom_site_label_H
_geom_hbond_atom_site_label_A
_geom_hbond_site_symmetry_A
_geom_hbond_distance_DH
_geom_hbond_distance_HA
_geom_hbond_distance_DA
_geom_hbond_angle_DHA
N1 H1 Cg3 2_655 0.886(19) 2.640(19) 3.3631(15) 139.6(15)
N3 H3 Cg8 2_766 0.875(18) 2.582(19) 3.3364(15) 144.9(16)
C14 H14 Cg2 1_545 0.95 2.58 3.4228(18) 149
C21 H21 Cg2 2_655 0.95 2.69 3.4133(17) 134
C22 H22 Cg1 2_655 0.95 2.68 3.4543(17) 138
C23 H23B Cg3 2_755 0.98 2.79 3.6739(18) 150
C37 H37 Cg6 1_565 0.95 2.86 3.7660(18) 160
C41 H41 Cg6 2_766 0.95 2.70 3.3793(17) 129
C42 H42 Cg7 2_766 0.95 2.67 3.3627(17) 130

loop_
_geom_torsion_atom_site_label_1
_geom_torsion_atom_site_label_2
_geom_torsion_atom_site_label_3
_geom_torsion_atom_site_label_4
_geom_torsion
N1 C1 C2 C3 -178.82(14)
C6 C1 C2 C3 2.2(2)
C1 C2 C3 C4 -1.0(2)
C2 C3 C4 C5 -0.5(2)
C3 C4 C5 C6 1.0(2)
C4 C5 C6 C1 0.1(2)
C4 C5 C6 C7 -179.51(15)
N1 C1 C6 C5 179.10(13)
C2 C1 C6 C5 -1.8(2)
N1 C1 C6 C7 -1.20(16)
C2 C1 C6 C7 177.94(14)
C5 C6 C7 C8 -179.37(16)
C1 C6 C7 C8 1.01(16)
C5 C6 C7 C9 -2.8(3)
C1 C6 C7 C9 177.56(14)
C6 C7 C8 N1 -0.45(16)
C9 C7 C8 N1 -177.42(12)
C6 C7 C8 C17 178.90(14)
C9 C7 C8 C17 1.9(2)
C8 C7 C9 C10 133.17(15)
C6 C7 C9 C10 -42.9(2)
C8 C7 C9 C11 -100.19(17)
C6 C7 C9 C11 83.76(19)
C7 C9 C10 N2 -58.42(17)
C11 C9 C10 N2 172.28(13)
C10 C9 C11 C16 83.64(18)
C7 C9 C11 C16 -44.7(2)
C10 C9 C11 C12 -96.58(17)
C7 C9 C11 C12 135.11(15)
C16 C11 C12 C13 -0.6(2)
C9 C11 C12 C13 179.65(14)
C11 C12 C13 C14 -0.1(2)
C12 C13 C14 C15 0.6(2)
C13 C14 C15 C16 -0.4(2)
C12 C11 C16 C15 0.7(2)
C9 C11 C16 C15 -179.52(14)
C14 C15 C16 C11 -0.2(2)
C7 C8 C17 C18 -114.00(18)
N1 C8 C17 C18 65.3(2)
C7 C8 C17 C22 65.5(2)
N1 C8 C17 C22 -115.22(16)
C22 C17 C18 C19 -0.1(2)
C8 C17 C18 C19 179.44(14)
C17 C18 C19 C20 -1.0(2)
C18 C19 C20 O3 -176.55(14)
C18 C19 C20 C21 1.9(2)
O3 C20 C21 C22 176.83(14)
C19 C20 C21 C22 -1.8(2)
C20 C21 C22 C17 0.7(2)
C18 C17 C22 C21 0.2(2)
C8 C17 C22 C21 -179.29(14)
C2 C1 N1 C8 -178.16(14)
C6 C1 N1 C8 0.93(16)
C7 C8 N1 C1 -0.30(17)
C17 C8 N1 C1 -179.70(13)
C9 C10 N2 O1 -41.3(2)
C9 C10 N2 O2 141.02(15)
C19 C20 O3 C23 8.6(2)
C21 C20 O3 C23 -169.94(13)
N3 C24 C25 C26 -179.75(15)
C29 C24 C25 C26 0.8(2)
C24 C25 C26 C27 -0.8(2)
C25 C26 C27 C28 0.3(2)
C26 C27 C28 C29 0.3(2)
C27 C28 C29 C24 -0.4(2)
C27 C28 C29 C30 -179.21(16)
N3 C24 C29 C28 -179.75(13)
C25 C24 C29 C28 -0.2(2)
N3 C24 C29 C30 -0.62(16)
C25 C24 C29 C30 178.93(14)
C28 C29 C30 C31 179.30(17)
C24 C29 C30 C31 0.40(16)
C28 C29 C30 C32 -5.2(3)
C24 C29 C30 C32 175.88(15)
C29 C30 C31 N3 -0.02(16)
C32 C30 C31 N3 -176.09(13)
C29 C30 C31 C40 178.55(14)
C32 C30 C31 C40 2.5(2)
C31 C30 C32 C33 136.46(16)
C29 C30 C32 C33 -38.4(2)
C31 C30 C32 C34 -97.65(17)
C29 C30 C32 C34 87.50(19)
C30 C32 C33 N4 -56.24(19)
C34 C32 C33 N4 174.02(14)
C33 C32 C34 C35 86.90(18)
C30 C32 C34 C35 -41.6(2)
C33 C32 C34 C39 -91.71(17)
C30 C32 C34 C39 139.81(14)
C39 C34 C35 C36 1.4(2)
C32 C34 C35 C36 -177.20(13)
C34 C35 C36 C37 0.1(2)
C35 C36 C37 C38 -1.7(2)
C36 C37 C38 C39 1.6(2)
C35 C34 C39 C38 -1.4(2)
C32 C34 C39 C38 177.22(14)
C37 C38 C39 C34 -0.1(2)
C30 C31 C40 C45 -121.49(18)
N3 C31 C40 C45 56.9(2)
C30 C31 C40 C41 58.8(2)
N3 C31 C40 C41 -122.77(16)
C45 C40 C41 C42 0.2(2)
C31 C40 C41 C42 179.86(14)
C40 C41 C42 C43 1.4(2)
C41 C42 C43 O6 177.38(14)
C41 C42 C43 C44 -2.2(2)
O6 C43 C44 C45 -178.21(15)
C42 C43 C44 C45 1.3(2)
C43 C44 C45 C40 0.3(2)
C41 C40 C45 C44 -1.0(2)
C31 C40 C45 C44 179.25(15)
C25 C24 N3 C31 -178.91(14)
C29 C24 N3 C31 0.60(16)
C30 C31 N3 C24 -0.37(17)
C40 C31 N3 C24 -179.06(13)
C32 C33 N4 O5 139.49(17)
C32 C33 N4 O4 -42.3(2)
C42 C43 O6 C46 -173.68(15)
C44 C43 O6 C46 5.8(2)

_cod_database_fobs_code 2241654
